data_7221466
loop_
_publ_author_name
'Beck, J.'
'Krieger-Beck, P.'
'Kelm, K.'

_publ_section_title
;
 The squaric acid derivatives C8 O4 S2 and C8 O4 Se2 - crystal structures,
 explosive thermal behavior and the preparation of carbon suboxide
 selenide O C3 Se by flash vacuum pyrolysis
;
_journal_name_full
;
Zeitschrift fuer Naturforschung, Teil B. Anorganische Chemie, Organische 
Chemie (42,1987-)
;
_journal_page_first 123
_journal_page_last 132
_journal_volume 61
_journal_year 2006
_chemical_formula_sum 'C8 O4 Se2'
_space_group_IT_number 58
_symmetry_space_group_name_Hall '-P 2 2n'
_symmetry_space_group_name_H-M 'P n n m'
_cell_angle_alpha 90
_cell_angle_beta 90
_cell_angle_gamma 90
_cell_formula_units_Z 2
_cell_length_a 4.1546
_cell_length_b 8.9429
_cell_length_c 11.6014
_cell_volume 431.040
_citation_journal_id_ASTM ZNBSEN
_cod_data_source_file Beck_ZNBSEN_2006_961.cif
_cod_data_source_block C8O4Se2
_cod_original_cell_volume 431.0404
_cod_database_code 7221466

loop_
_symmetry_equiv_pos_as_xyz
x,y,z
-x,-y,z
x+1/2,-y+1/2,-z+1/2
-x+1/2,y+1/2,-z+1/2
-x,-y,-z
x,y,-z
-x-1/2,y-1/2,z-1/2
x-1/2,-y-1/2,z-1/2

loop_
_atom_site_label
_atom_site_type_symbol
_atom_site_fract_x
_atom_site_fract_y
_atom_site_fract_z
_atom_site_occupancy
_atom_site_U_iso_or_equiv
O1 O-2 0.2874 0.6541 -0.31774 1 0.0
Se1 Se-2 0.24842 0.68671 0 1 0.0
C2 C+2 0.4005 0.5727 -0.24666 1 0.0
C1 C+1 0.4134 0.5645 -0.11767 1 0.0
